data_2022291
loop_
_publ_author_name
'Stoyko, Stanislav S.'
'Craig, Andrew J.'
'Kotchey, Joshua W.'
'Aitken, Jennifer A.'

_publ_section_title
;
 Synthesis, crystal structure, and electronic structure of Li~2~PbSiS~4~:
 a quaternary thiosilicate with a compressed chalcopyrite-like structure
;
_journal_coeditor_code KU3266
_journal_issue 1
_journal_name_full 'Acta Crystallographica Section C'
_journal_page_first 1
_journal_page_last 10
_journal_paper_doi 10.1107/S2053229620015338
_journal_volume 77
_journal_year 2021
_chemical_formula_iupac 'Li2 Pb Si S4'
_chemical_formula_sum 'Li2 Pb S4 Si'
_chemical_formula_weight 377.40
_chemical_name_common 'lithium lead silicon sulfide'
_chemical_name_systematic
;
Dilithium lead silicon tetrasulfide
;
_space_group_crystal_system tetragonal
_space_group_IT_number 121
_space_group_name_Hall 'I -4 2'
_space_group_name_H-M_alt 'I -4 2 m'
_atom_sites_solution_primary direct
_atom_sites_solution_secondary difmap
_audit_creation_method SHELXL-2018/3
_cell_angle_alpha 90
_cell_angle_beta 90
_cell_angle_gamma 90
_cell_formula_units_Z 2
_cell_length_a 6.46180(10)
_cell_length_b 6.46180(10)
_cell_length_c 7.7333(2)
_cell_measurement_reflns_used 1002
_cell_measurement_temperature 296(2)
_cell_measurement_theta_max 25.4165
_cell_measurement_theta_min 4.0915
_cell_volume 322.903(11)
_computing_cell_refinement
;
SAINT (Bruker, 2012)
;
_computing_data_collection
;
APEX2 (Bruker, 2012)
;
_computing_data_reduction
;
SAINT (Bruker, 2012)
;
_computing_molecular_graphics
;
shelXle (H\"ubschle <i>et al.</i>,  2011) and CrystalMaker (Palmer,
2014)
;
_computing_publication_material
;
publCIF (Westrip, 2010)
;
_computing_structure_refinement
;
SHELXL2018 (Sheldrick, 2015b)
;
_computing_structure_solution
;
SHELXS2018 (Sheldrick, 2015a)
;
_diffrn_ambient_temperature 296(2)
_diffrn_measured_fraction_theta_full 1.000
_diffrn_measured_fraction_theta_max 1.000
_diffrn_measurement_device_type 'Bruker SMART APEXII'
_diffrn_measurement_method '\f and \w Scans'
_diffrn_radiation_type MoK\a
_diffrn_radiation_wavelength 0.71073
_diffrn_reflns_av_R_equivalents 0.0413
_diffrn_reflns_av_unetI/netI 0.0293
_diffrn_reflns_limit_h_max 8
_diffrn_reflns_limit_h_min -8
_diffrn_reflns_limit_k_max 8
_diffrn_reflns_limit_k_min -8
_diffrn_reflns_limit_l_max 10
_diffrn_reflns_limit_l_min -10
_diffrn_reflns_number 1559
_diffrn_reflns_theta_full 25.242
_diffrn_reflns_theta_max 28.486
_diffrn_reflns_theta_min 4.110
_diffrn_source 'fine-focus sealed tube'
_exptl_absorpt_coefficient_mu 27.465
_exptl_absorpt_correction_T_max 0.4352
_exptl_absorpt_correction_T_min 0.2948
_exptl_absorpt_correction_type multi-scan
_exptl_absorpt_process_details
;
(SADABS; Sheldrick, 1996)
;
_exptl_crystal_colour yellow
_exptl_crystal_density_diffrn 3.882
_exptl_crystal_density_method 'not measured'
_exptl_crystal_description 'square plate'
_exptl_crystal_F_000 332
_exptl_crystal_size_max 0.059
_exptl_crystal_size_mid 0.055
_exptl_crystal_size_min 0.022
_refine_diff_density_max 0.436
_refine_diff_density_min -0.457
_refine_ls_abs_structure_details
;
Refined as an inversion twin
;
_refine_ls_abs_structure_Flack 0.062(15)
_refine_ls_extinction_method none
_refine_ls_goodness_of_fit_ref 1.011
_refine_ls_hydrogen_treatment undef
_refine_ls_matrix_type full
_refine_ls_number_parameters 14
_refine_ls_number_reflns 236
_refine_ls_number_restraints 0
_refine_ls_restrained_S_all 1.011
_refine_ls_R_factor_all 0.0157
_refine_ls_R_factor_gt 0.0155
_refine_ls_shift/su_max 0.000
_refine_ls_shift/su_mean 0.000
_refine_ls_structure_factor_coef Fsqd
_refine_ls_weighting_details 'w=1/[\s^2^(Fo^2^)] where P=(Fo^2^+2Fc^2^)/3'
_refine_ls_weighting_scheme calc
_refine_ls_wR_factor_gt 0.0278
_refine_ls_wR_factor_ref 0.0278
_reflns_number_gt 235
_reflns_number_total 236
_reflns_threshold_expression 'I > 2\s(I)'
_cod_data_source_file ku3266sup1.cif
_cod_data_source_block I
_cod_depositor_comments 'Adding full bibliography for 2022291.cif.'
_cod_original_cell_volume 322.903(13)
_cod_database_code 2022291
_cod_database_fobs_code 2022291
_shelx_space_group_comment
;
The symmetry employed for this shelxl refinement is uniquely defined
by the following loop, which should always be used as a source of
symmetry information in preference to the above space-group names.
They are only intended as comments.
;
_shelx_estimated_absorpt_t_min 0.294
_shelx_estimated_absorpt_t_max 0.583

loop_
_space_group_symop_operation_xyz
'x, y, z'
'-x, -y, z'
'y, -x, -z'
'-y, x, -z'
'-x, y, -z'
'x, -y, -z'
'-y, -x, z'
'y, x, z'
'x+1/2, y+1/2, z+1/2'
'-x+1/2, -y+1/2, z+1/2'
'y+1/2, -x+1/2, -z+1/2'
'-y+1/2, x+1/2, -z+1/2'
'-x+1/2, y+1/2, -z+1/2'
'x+1/2, -y+1/2, -z+1/2'
'-y+1/2, -x+1/2, z+1/2'
'y+1/2, x+1/2, z+1/2'

loop_
_atom_site_type_symbol
_atom_site_label
_atom_site_fract_x
_atom_site_fract_y
_atom_site_fract_z
_atom_site_U_iso_or_equiv
_atom_site_adp_type
_atom_site_calc_flag
_atom_site_occupancy
_atom_site_disorder_assembly
_atom_site_disorder_group
Li Li 0.000000 0.500000 0.250000 0.024(3) Uani d 1 . .
Pb Pb 0.000000 0.000000 0.500000 0.02611(17) Uani d 1 . .
Si Si 0.000000 0.000000 0.000000 0.0098(6) Uani d 1 . .
S S 0.19091(19) 0.19091(19) 0.1569(2) 0.0140(4) Uani d 1 . .

loop_
_atom_site_aniso_label
_atom_site_aniso_U_11
_atom_site_aniso_U_22
_atom_site_aniso_U_33
_atom_site_aniso_U_12
_atom_site_aniso_U_13
_atom_site_aniso_U_23
Li 0.016(4) 0.016(4) 0.039(8) 0.000 0.000 0.000
Pb 0.0247(2) 0.0247(2) 0.0290(3) 0.000 0.000 0.000
Si 0.0086(8) 0.0086(8) 0.0121(13) 0.000 0.000 0.000
S 0.0126(5) 0.0126(5) 0.0167(9) -0.0030(7) -0.0018(5) -0.0018(5)

loop_
_atom_type_symbol
_atom_type_description
_atom_type_scat_dispersion_real
_atom_type_scat_dispersion_imag
_atom_type_scat_source
Li Li -0.0003 0.0001 'International Tables Vol C Tables 4.2.6.8 and 6.1.1.4'
Si Si 0.0817 0.0704 'International Tables Vol C Tables 4.2.6.8 and 6.1.1.4'
S S 0.1246 0.1234 'International Tables Vol C Tables 4.2.6.8 and 6.1.1.4'
Pb Pb -3.3944 10.1111 'International Tables Vol C Tables 4.2.6.8 and 6.1.1.4'

loop_
_geom_angle_atom_site_label_1
_geom_angle_atom_site_label_2
_geom_angle_atom_site_label_3
_geom_angle_site_symmetry_1
_geom_angle_site_symmetry_3
_geom_angle
_geom_angle_publ_flag
S Li S 12 11_455 145.91(8) ?
S Li S 12 2_565 94.93(2) ?
S Li S 11_455 2_565 94.93(2) ?
S Li S 12 . 94.93(2) ?
S Li S 11_455 . 94.93(2) ?
S Li S 2_565 . 145.91(8) ?
S Li Pb 12 9_454 148.05(4) ?
S Li Pb 11_455 9_454 56.80(4) ?
S Li Pb 2_565 9_454 54.44(4) ?
S Li Pb . 9_454 106.30(4) ?
S Li Pb 12 1_565 54.44(4) ?
S Li Pb 11_455 1_565 106.30(4) ?
S Li Pb 2_565 1_565 56.80(4) ?
S Li Pb . 1_565 148.05(4) ?
Pb Li Pb 9_454 1_565 105.2870(10) ?
S Li Pb 12 . 106.30(4) ?
S Li Pb 11_455 . 54.44(4) ?
S Li Pb 2_565 . 148.05(4) ?
S Li Pb . . 56.80(4) ?
Pb Li Pb 9_454 . 105.2870(10) ?
Pb Li Pb 1_565 . 118.209(2) ?
S Li Pb 12 9_554 56.80(4) ?
S Li Pb 11_455 9_554 148.05(4) ?
S Li Pb 2_565 9_554 106.30(4) ?
S Li Pb . 9_554 54.44(4) ?
Pb Li Pb 9_454 9_554 118.2090(10) ?
Pb Li Pb 1_565 9_554 105.2870(10) ?
Pb Li Pb . 9_554 105.2870(10) ?
S Pb S 10 9_445 133.49(6) ?
S Pb S 10 12_545 98.97(2) ?
S Pb S 9_445 12_545 98.97(2) ?
S Pb S 10 11_455 98.97(2) ?
S Pb S 9_445 11_455 98.97(2) ?
S Pb S 12_545 11_455 133.49(6) ?
S Pb S 10 2 146.58(6) ?
S Pb S 9_445 2 79.923(19) ?
S Pb S 12_545 2 70.74(2) ?
S Pb S 11_455 2 70.74(2) ?
S Pb S 10 4_556 70.74(2) ?
S Pb S 9_445 4_556 70.74(2) ?
S Pb S 12_545 4_556 146.58(6) ?
S Pb S 11_455 4_556 79.924(19) ?
S Pb S 2 4_556 134.28(4) ?
S Pb S 10 3_556 70.74(2) ?
S Pb S 9_445 3_556 70.74(2) ?
S Pb S 12_545 3_556 79.924(19) ?
S Pb S 11_455 3_556 146.58(6) ?
S Pb S 2 3_556 134.28(4) ?
S Pb S 4_556 3_556 66.66(6) ?
S Pb S 10 . 79.924(19) ?
S Pb S 9_445 . 146.58(6) ?
S Pb S 12_545 . 70.74(2) ?
S Pb S 11_455 . 70.74(2) ?
S Pb S 2 . 66.66(6) ?
S Pb S 4_556 . 134.28(4) ?
S Pb S 3_556 . 134.28(4) ?
S Si S . 4 109.03(5) ?
S Si S . 3 109.03(5) ?
S Si S 4 3 110.35(9) ?
S Si S . 2 110.35(9) ?
S Si S 4 2 109.03(5) ?
S Si S 3 2 109.03(5) ?
Si S Li . 13_545 110.36(4) ?
Si S Li . . 110.36(4) ?
Li S Li 13_545 . 137.01(7) ?
Si S Pb . 9_554 121.92(7) ?
Li S Pb 13_545 9_554 85.05(4) ?
Li S Pb . 9_554 85.05(4) ?
Si S Pb . . 91.50(6) ?
Li S Pb 13_545 . 82.87(4) ?
Li S Pb . . 82.87(4) ?
Pb S Pb 9_554 . 146.58(6) ?

loop_
_geom_bond_atom_site_label_1
_geom_bond_atom_site_label_2
_geom_bond_site_symmetry_2
_geom_bond_distance
_geom_bond_publ_flag
Li S 12 2.4554(6) yes
Li S 11_455 2.4554(6) yes
Li S 2_565 2.4554(6) yes
Li S . 2.4554(6) yes
Li Pb 9_454 3.76516(5) no
Li Pb 1_565 3.76516(5) no
Li Pb . 3.76516(5) no
Li Pb 9_554 3.76516(5) no
Pb S 10 3.0743(18) yes
Pb S 9_445 3.0743(18) yes
Pb S 12_545 3.0743(18) yes
Pb S 11_455 3.0743(18) yes
Pb S 2 3.1752(17) yes
Pb S 4_556 3.1752(17) yes
Pb S 3_556 3.1752(17) yes
Pb S . 3.1752(17) yes
Si S . 2.1252(17) yes
Si S 4 2.1253(17) yes
Si S 3 2.1253(17) yes
Si S 2 2.1253(17) yes
